data_7126288
loop_
_publ_author_name
'Chakraborty, Poulami'
'Das, Bikash'
'Pal, Pulak'
'Datta, Subhadeep'
'Bera, Sourabh'
'Dastidar, Parthasarathi'

_publ_section_title
;
 A supramolecular hydrogel derived from a simple organic salt capable of
 proton conduction.
;
_journal_issue 39
_journal_name_full 'Chemical communications (Cambridge, England)'
_journal_page_first 5251
_journal_page_last 5254
_journal_paper_doi 10.1039/d0cc01467b
_journal_volume 56
_journal_year 2020
_chemical_formula_moiety 'C10 H7 O3 S, C7 H10 N'
_chemical_formula_sum 'C17 H17 N O3 S'
_chemical_formula_weight 315.37
_space_group_crystal_system monoclinic
_space_group_IT_number 14
_space_group_name_Hall '-P 2ybc'
_space_group_name_H-M_alt 'P 1 21/c 1'
_atom_sites_solution_hydrogens geom
_atom_sites_solution_primary direct
_audit_creation_date 2018-10-04
_audit_creation_method
;
Olex2 1.2
(compiled 2017.08.10 svn.r3458 for OlexSys, GUI svn.r5381)
;
_audit_update_record
;
2018-10-09 deposited with the CCDC.	2020-03-27 downloaded from the CCDC.
;
_cell_angle_alpha 90
_cell_angle_beta 105.376(13)
_cell_angle_gamma 90
_cell_formula_units_Z 4
_cell_length_a 16.352(19)
_cell_length_b 10.823(12)
_cell_length_c 9.736(11)
_cell_measurement_reflns_used 6727
_cell_measurement_temperature 296(2)
_cell_measurement_theta_max 27.26
_cell_measurement_theta_min 2.28
_cell_volume 1661(3)
_computing_cell_refinement 'SAINT v8.34A (Bruker, 2013)'
_computing_data_reduction 'SAINT v8.34A (Bruker, 2013)'
_computing_molecular_graphics 'Olex2 (Dolomanov et al., 2009)'
_computing_publication_material 'Olex2 (Dolomanov et al., 2009)'
_computing_structure_refinement 'XL (Sheldrick, 2008)'
_computing_structure_solution 'ShelXS (Sheldrick, 2008)'
_diffrn_ambient_temperature 296.15
_diffrn_measured_fraction_theta_full 0.994
_diffrn_measured_fraction_theta_max 0.937
_diffrn_measurement_device_type 'Bruker APEX-II CCD'
_diffrn_measurement_method '\f and \w scans'
_diffrn_radiation_type MoK\a
_diffrn_radiation_wavelength 0.71073
_diffrn_reflns_av_R_equivalents 0.0312
_diffrn_reflns_av_unetI/netI 0.0227
_diffrn_reflns_Laue_measured_fraction_full 0.994
_diffrn_reflns_Laue_measured_fraction_max 0.937
_diffrn_reflns_limit_h_max 22
_diffrn_reflns_limit_h_min -21
_diffrn_reflns_limit_k_max 14
_diffrn_reflns_limit_k_min -14
_diffrn_reflns_limit_l_max 12
_diffrn_reflns_limit_l_min -13
_diffrn_reflns_number 21873
_diffrn_reflns_point_group_measured_fraction_full 0.994
_diffrn_reflns_point_group_measured_fraction_max 0.937
_diffrn_reflns_theta_full 25.242
_diffrn_reflns_theta_max 28.862
_diffrn_reflns_theta_min 1.291
_diffrn_standards_number 0
_exptl_absorpt_coefficient_mu 0.206
_exptl_absorpt_correction_T_max 0.7458
_exptl_absorpt_correction_T_min 0.6911
_exptl_absorpt_correction_type multi-scan
_exptl_absorpt_process_details
'SADABS-2014/4 (Bruker,2014/4) was used for absorption correction. wR2(int) was 0.1487 before and 0.0403 after correction. The Ratio of minimum to maximum transmission is 0.9267. The \l/2 correction factor is 0.00150.'
_exptl_crystal_colour 'clear light yellow'
_exptl_crystal_colour_lustre clear
_exptl_crystal_colour_modifier light
_exptl_crystal_colour_primary yellow
_exptl_crystal_density_diffrn 1.261
_exptl_crystal_description block
_exptl_crystal_F_000 664
_exptl_crystal_size_max 0.29
_exptl_crystal_size_mid 0.23
_exptl_crystal_size_min 0.18
_refine_diff_density_max 0.255
_refine_diff_density_min -0.245
_refine_diff_density_rms 0.073
_refine_ls_extinction_method none
_refine_ls_goodness_of_fit_ref 1.053
_refine_ls_hydrogen_treatment constr
_refine_ls_matrix_type full
_refine_ls_number_parameters 200
_refine_ls_number_reflns 4088
_refine_ls_number_restraints 0
_refine_ls_restrained_S_all 1.053
_refine_ls_R_factor_all 0.0658
_refine_ls_R_factor_gt 0.0399
_refine_ls_shift/su_max 0.000
_refine_ls_shift/su_mean 0.000
_refine_ls_structure_factor_coef Fsqd
_refine_ls_weighting_details 'w=1/[\s^2^(Fo^2^)+(0.0820P)^2^+0.1315P] where P=(Fo^2^+2Fc^2^)/3'
_refine_ls_weighting_scheme calc
_refine_ls_wR_factor_gt 0.1194
_refine_ls_wR_factor_ref 0.1423
_reflns_Friedel_coverage 0.000
_reflns_number_gt 2877
_reflns_number_total 4088
_reflns_threshold_expression 'I > 2\s(I)'
_cod_data_source_file d0cc01467b3.cif
_cod_data_source_block N2SBA
_cod_depositor_comments 'Adding full bibliography for 7126286--7126291.cif.'
_cod_database_code 7126288
_shelx_shelxl_version_number 2016/6
_shelx_space_group_comment
;
The symmetry employed for this shelxl refinement is uniquely defined
by the following loop, which should always be used as a source of
symmetry information in preference to the above space-group names.
They are only intended as comments.
;
_shelx_estimated_absorpt_t_max 0.964
_shelx_estimated_absorpt_t_min 0.943
_olex2_refinement_description
;
1. Fixed Uiso
 At 1.2 times of:
  All C(H) groups, All C(H,H) groups
 At 1.5 times of:
  All N(H,H,H) groups
2.a Secondary CH2 refined with riding coordinates:
 C11(H11A,H11B)
2.b Aromatic/amide H refined with riding coordinates:
 C2(H2), C17(H17), C8(H8), C13(H13), C3(H3), C7(H7), C16(H16), C14(H14),
 C15(H15), C6(H6), C5(H5), C4(H4)
2.c Idealised Me refined as rotating group:
 N1(H1A,H1B,H1C)
;
_olex2_submission_special_instructions 'No special instructions were received'

loop_
_space_group_symop_operation_xyz
'x, y, z'
'-x, y+1/2, -z+1/2'
'-x, -y, -z'
'x, -y-1/2, z-1/2'

loop_
_atom_site_label
_atom_site_type_symbol
_atom_site_fract_x
_atom_site_fract_y
_atom_site_fract_z
_atom_site_U_iso_or_equiv
_atom_site_adp_type
_atom_site_occupancy
_atom_site_site_symmetry_order
_atom_site_calc_flag
_atom_site_refinement_flags_posn
_atom_site_refinement_flags_adp
_atom_site_refinement_flags_occupancy
_atom_site_disorder_assembly
_atom_site_disorder_group
S1 S 0.38197(2) 0.60048(4) 0.15596(4) 0.05132(16) Uani 1 1 d . . . . .
O2 O 0.41672(8) 0.72546(12) 0.16281(16) 0.0691(4) Uani 1 1 d . . . . .
O3 O 0.39158(9) 0.53830(15) 0.02729(16) 0.0808(4) Uani 1 1 d . . . . .
N1 N 0.51982(8) 0.80490(14) 0.43340(17) 0.0603(4) Uani 1 1 d . . . . .
H1A H 0.546156 0.871703 0.413146 0.090 Uiso 1 1 calc GR . . . .
H1B H 0.481417 0.827370 0.478460 0.090 Uiso 1 1 calc GR . . . .
H1C H 0.494178 0.765899 0.353045 0.090 Uiso 1 1 calc GR . . . .
O1 O 0.41570(8) 0.53003(18) 0.28480(17) 0.0969(6) Uani 1 1 d . . . . .
C2 C 0.23093(9) 0.55447(15) 0.21987(16) 0.0478(4) Uani 1 1 d . . . . .
H2 H 0.262630 0.504221 0.292026 0.057 Uiso 1 1 calc R . . . .
C1 C 0.27009(9) 0.61613(14) 0.13268(17) 0.0457(3) Uani 1 1 d . . . . .
C9 C 0.14111(10) 0.56665(16) 0.20098(17) 0.0507(4) Uani 1 1 d . . . . .
C12 C 0.64688(10) 0.67167(16) 0.45202(17) 0.0514(4) Uani 1 1 d . . . . .
C10 C 0.09439(10) 0.64680(18) 0.0909(2) 0.0594(4) Uani 1 1 d . . . . .
C17 C 0.71375(11) 0.74573(18) 0.4352(2) 0.0618(5) Uani 1 1 d . . . . .
H17 H 0.720077 0.825841 0.471034 0.074 Uiso 1 1 calc R . . . .
C8 C 0.22329(11) 0.69360(18) 0.0205(2) 0.0635(5) Uani 1 1 d . . . . .
H8 H 0.250661 0.733811 -0.039190 0.076 Uiso 1 1 calc R . . . .
C13 C 0.63887(11) 0.55143(18) 0.39778(19) 0.0601(4) Uani 1 1 d . . . . .
H13 H 0.594397 0.502028 0.408315 0.072 Uiso 1 1 calc R . . . .
C3 C 0.09713(12) 0.5025(2) 0.2868(2) 0.0690(5) Uani 1 1 d . . . . .
H3 H 0.126526 0.449352 0.357875 0.083 Uiso 1 1 calc R . . . .
C7 C 0.13768(11) 0.7083(2) 0.0013(2) 0.0740(6) Uani 1 1 d . . . . .
H7 H 0.107347 0.759215 -0.071438 0.089 Uiso 1 1 calc R . . . .
C11 C 0.58325(12) 0.7203(2) 0.5268(2) 0.0704(5) Uani 1 1 d . . . . .
H11A H 0.553762 0.651336 0.555668 0.085 Uiso 1 1 calc R . . . .
H11B H 0.613091 0.764506 0.612090 0.085 Uiso 1 1 calc R . . . .
C16 C 0.77095(11) 0.6986(2) 0.3643(2) 0.0760(6) Uani 1 1 d . . . . .
H16 H 0.815147 0.747715 0.352063 0.091 Uiso 1 1 calc R . . . .
C14 C 0.69597(13) 0.5046(2) 0.3287(2) 0.0691(5) Uani 1 1 d . . . . .
H14 H 0.690139 0.424248 0.293594 0.083 Uiso 1 1 calc R . . . .
C15 C 0.76182(13) 0.5784(2) 0.3121(2) 0.0765(6) Uani 1 1 d . . . . .
H15 H 0.800320 0.547264 0.265722 0.092 Uiso 1 1 calc R . . . .
C6 C 0.00480(12) 0.6615(2) 0.0726(3) 0.0843(7) Uani 1 1 d . . . . .
H6 H -0.026151 0.713838 0.001971 0.101 Uiso 1 1 calc R . . . .
C5 C -0.03517(13) 0.5993(3) 0.1581(3) 0.0936(8) Uani 1 1 d . . . . .
H5 H -0.093101 0.610130 0.145675 0.112 Uiso 1 1 calc R . . . .
C4 C 0.01043(14) 0.5188(3) 0.2649(3) 0.0874(7) Uani 1 1 d . . . . .
H4 H -0.017871 0.476195 0.321431 0.105 Uiso 1 1 calc R . . . .

loop_
_atom_site_aniso_label
_atom_site_aniso_U_11
_atom_site_aniso_U_22
_atom_site_aniso_U_33
_atom_site_aniso_U_23
_atom_site_aniso_U_13
_atom_site_aniso_U_12
S1 0.0416(2) 0.0535(3) 0.0608(3) 0.00411(18) 0.01689(17) 0.00272(15)
O2 0.0534(6) 0.0615(8) 0.0944(10) -0.0054(7) 0.0232(6) -0.0102(6)
O3 0.0694(8) 0.0836(10) 0.0977(11) -0.0279(8) 0.0368(8) 0.0017(7)
N1 0.0473(7) 0.0629(9) 0.0759(10) -0.0153(7) 0.0256(7) -0.0056(6)
O1 0.0481(7) 0.1365(15) 0.1045(11) 0.0633(11) 0.0174(7) 0.0144(8)
C2 0.0458(8) 0.0496(9) 0.0473(8) 0.0021(7) 0.0112(6) 0.0024(6)
C1 0.0411(7) 0.0454(9) 0.0502(8) 0.0003(6) 0.0117(6) 0.0016(6)
C9 0.0465(8) 0.0542(10) 0.0531(9) -0.0066(7) 0.0162(7) -0.0038(7)
C12 0.0485(8) 0.0605(11) 0.0443(8) 0.0080(7) 0.0108(6) 0.0031(7)
C10 0.0421(8) 0.0614(11) 0.0723(11) 0.0007(9) 0.0111(7) 0.0018(7)
C17 0.0551(9) 0.0604(11) 0.0663(11) 0.0049(8) 0.0097(8) -0.0067(8)
C8 0.0532(9) 0.0648(11) 0.0716(11) 0.0234(9) 0.0148(8) 0.0010(8)
C13 0.0556(9) 0.0648(11) 0.0600(10) 0.0058(9) 0.0157(8) -0.0075(8)
C3 0.0642(11) 0.0805(14) 0.0675(11) 0.0024(10) 0.0265(9) -0.0101(9)
C7 0.0523(9) 0.0757(13) 0.0871(14) 0.0309(11) 0.0063(9) 0.0086(9)
C11 0.0715(11) 0.0906(15) 0.0551(10) 0.0037(10) 0.0271(9) 0.0084(10)
C16 0.0439(9) 0.0945(16) 0.0905(15) 0.0199(12) 0.0196(9) -0.0073(9)
C14 0.0730(12) 0.0638(12) 0.0706(12) -0.0020(9) 0.0194(10) 0.0064(9)
C15 0.0616(11) 0.0959(17) 0.0784(13) 0.0092(12) 0.0298(10) 0.0214(11)
C6 0.0461(9) 0.0945(17) 0.1071(18) 0.0064(13) 0.0111(10) 0.0072(10)
C5 0.0454(10) 0.118(2) 0.121(2) -0.0030(16) 0.0281(12) -0.0042(11)
C4 0.0677(12) 0.113(2) 0.0934(16) -0.0084(14) 0.0416(12) -0.0239(12)

loop_
_atom_type_symbol
_atom_type_description
_atom_type_scat_dispersion_real
_atom_type_scat_dispersion_imag
_atom_type_scat_source
C C 0.0033 0.0016 'International Tables Vol C Tables 4.2.6.8 and 6.1.1.4'
H H 0.0000 0.0000 'International Tables Vol C Tables 4.2.6.8 and 6.1.1.4'
N N 0.0061 0.0033 'International Tables Vol C Tables 4.2.6.8 and 6.1.1.4'
O O 0.0106 0.0060 'International Tables Vol C Tables 4.2.6.8 and 6.1.1.4'
S S 0.1246 0.1234 'International Tables Vol C Tables 4.2.6.8 and 6.1.1.4'

loop_
_geom_angle_atom_site_label_1
_geom_angle_atom_site_label_2
_geom_angle_atom_site_label_3
_geom_angle
_geom_angle_site_symmetry_1
_geom_angle_site_symmetry_3
_geom_angle_publ_flag
O2 S1 O3 109.58(10) . . ?
O2 S1 C1 106.85(8) . . ?
O3 S1 C1 105.81(8) . . ?
O1 S1 O2 113.20(11) . . ?
O1 S1 O3 113.35(14) . . ?
O1 S1 C1 107.54(8) . . ?
H1A N1 H1B 109.5 . . ?
H1A N1 H1C 109.5 . . ?
H1B N1 H1C 109.5 . . ?
C11 N1 H1A 109.5 . . ?
C11 N1 H1B 109.5 . . ?
C11 N1 H1C 109.5 . . ?
C1 C2 H2 119.8 . . ?
C1 C2 C9 120.50(15) . . ?
C9 C2 H2 119.8 . . ?
C2 C1 S1 120.45(12) . . ?
C2 C1 C8 121.21(16) . . ?
C8 C1 S1 118.33(13) . . ?
C10 C9 C2 118.41(15) . . ?
C3 C9 C2 122.68(17) . . ?
C3 C9 C10 118.91(17) . . ?
C17 C12 C11 120.98(19) . . ?
C13 C12 C17 119.14(18) . . ?
C13 C12 C11 119.88(17) . . ?
C9 C10 C6 118.96(18) . . ?
C7 C10 C9 119.19(16) . . ?
C7 C10 C6 121.84(18) . . ?
C12 C17 H17 120.2 . . ?
C16 C17 C12 119.6(2) . . ?
C16 C17 H17 120.2 . . ?
C1 C8 H8 120.2 . . ?
C7 C8 C1 119.52(17) . . ?
C7 C8 H8 120.2 . . ?
C12 C13 H13 119.4 . . ?
C14 C13 C12 121.14(18) . . ?
C14 C13 H13 119.4 . . ?
C9 C3 H3 119.9 . . ?
C4 C3 C9 120.3(2) . . ?
C4 C3 H3 119.9 . . ?
C10 C7 H7 119.4 . . ?
C8 C7 C10 121.14(17) . . ?
C8 C7 H7 119.4 . . ?
N1 C11 C12 111.98(16) . . ?
N1 C11 H11A 109.2 . . ?
N1 C11 H11B 109.2 . . ?
C12 C11 H11A 109.2 . . ?
C12 C11 H11B 109.2 . . ?
H11A C11 H11B 107.9 . . ?
C17 C16 H16 120.0 . . ?
C15 C16 C17 120.06(19) . . ?
C15 C16 H16 120.0 . . ?
C13 C14 H14 120.3 . . ?
C15 C14 C13 119.4(2) . . ?
C15 C14 H14 120.3 . . ?
C16 C15 H15 119.7 . . ?
C14 C15 C16 120.6(2) . . ?
C14 C15 H15 119.7 . . ?
C10 C6 H6 119.8 . . ?
C5 C6 C10 120.5(2) . . ?
C5 C6 H6 119.8 . . ?
C6 C5 H5 119.7 . . ?
C6 C5 C4 120.7(2) . . ?
C4 C5 H5 119.7 . . ?
C3 C4 C5 120.7(2) . . ?
C3 C4 H4 119.6 . . ?
C5 C4 H4 119.6 . . ?

loop_
_geom_bond_atom_site_label_1
_geom_bond_atom_site_label_2
_geom_bond_distance
_geom_bond_site_symmetry_2
_geom_bond_publ_flag
S1 O2 1.462(2) . ?
S1 O3 1.4668(19) . ?
S1 O1 1.4465(18) . ?
S1 C1 1.791(3) . ?
N1 H1A 0.8900 . ?
N1 H1B 0.8900 . ?
N1 H1C 0.8900 . ?
N1 C11 1.497(3) . ?
C2 H2 0.9300 . ?
C2 C1 1.365(2) . ?
C2 C9 1.437(3) . ?
C1 C8 1.428(2) . ?
C9 C10 1.432(3) . ?
C9 C3 1.420(3) . ?
C12 C17 1.400(3) . ?
C12 C13 1.397(3) . ?
C12 C11 1.514(3) . ?
C10 C7 1.426(3) . ?
C10 C6 1.437(3) . ?
C17 H17 0.9300 . ?
C17 C16 1.398(3) . ?
C8 H8 0.9300 . ?
C8 C7 1.372(3) . ?
C13 H13 0.9300 . ?
C13 C14 1.384(3) . ?
C3 H3 0.9300 . ?
C3 C4 1.388(3) . ?
C7 H7 0.9300 . ?
C11 H11A 0.9700 . ?
C11 H11B 0.9700 . ?
C16 H16 0.9300 . ?
C16 C15 1.390(4) . ?
C14 H14 0.9300 . ?
C14 C15 1.384(3) . ?
C15 H15 0.9300 . ?
C6 H6 0.9300 . ?
C6 C5 1.364(4) . ?
C5 H5 0.9300 . ?
C5 C4 1.409(4) . ?
C4 H4 0.9300 . ?
